data_2236056
loop_
_publ_author_name
'Shikhaliyev, Namig G.'
'Maharramov, Abel M.'
'Muzalevskiy, Vasily M.'
'Nenajdenko, Valentine G.'
'Khrustalev, Victor N.'

_publ_section_title
;
 [<i>N</i>-(1-Azanidyl-2,2,2-trichloroethylidene)-2,2,2-trichloroethanimidamide]copper(II)
;
_journal_coeditor_code AA2069
_journal_issue 9
_journal_name_full 'Acta Crystallographica Section E'
_journal_page_first m1220
_journal_page_last m1221
_journal_paper_doi 10.1107/S1600536812036124
_journal_volume 68
_journal_year 2012
_chemical_formula_iupac '[Cu (C4 H2 Cl6 N3)2]'
_chemical_formula_moiety 'C8 H4 Cl12 Cu N6'
_chemical_formula_sum 'C8 H4 Cl12 Cu N6'
_chemical_formula_weight 673.11
_chemical_name_systematic
;
[<i>N</i>-(1-Azanidyl-2,2,2-trichloroethylidene)-2,2,2-
trichloroethanimidamide]copper(II)
;
_space_group_IT_number 2
_symmetry_cell_setting triclinic
_symmetry_space_group_name_Hall '-P 1'
_symmetry_space_group_name_H-M 'P -1'
_atom_sites_solution_hydrogens geom
_atom_sites_solution_primary direct
_atom_sites_solution_secondary difmap
_audit_creation_method SHELXL-97
_cell_angle_alpha 98.475(5)
_cell_angle_beta 97.525(5)
_cell_angle_gamma 103.662(5)
_cell_formula_units_Z 1
_cell_length_a 5.9317(17)
_cell_length_b 9.078(3)
_cell_length_c 10.831(3)
_cell_measurement_reflns_used 3874
_cell_measurement_temperature 296(2)
_cell_measurement_theta_max 27.69
_cell_measurement_theta_min 2.36
_cell_volume 552.1(3)
_computing_cell_refinement 'SAINT (Bruker, 2001)'
_computing_data_collection 'APEX2 (Bruker, 2005)'
_computing_data_reduction 'SAINT (Bruker, 2001)'
_computing_molecular_graphics 'SHELXTL (Sheldrick, 2008)'
_computing_publication_material 'SHELXTL (Sheldrick, 2008)'
_computing_structure_refinement 'SHELXTL (Sheldrick, 2008)'
_computing_structure_solution 'SHELXTL (Sheldrick, 2008)'
_diffrn_ambient_temperature 296(2)
_diffrn_measured_fraction_theta_full 1.000
_diffrn_measured_fraction_theta_max 1.000
_diffrn_measurement_device_type 'Bruker APEXII CCD'
_diffrn_measurement_method '\f and \w scans'
_diffrn_radiation_monochromator graphite
_diffrn_radiation_source 'fine-focus sealed tube'
_diffrn_radiation_type MoK\a
_diffrn_radiation_wavelength 0.71073
_diffrn_reflns_av_R_equivalents 0.0286
_diffrn_reflns_av_sigmaI/netI 0.0321
_diffrn_reflns_limit_h_max 7
_diffrn_reflns_limit_h_min -7
_diffrn_reflns_limit_k_max 11
_diffrn_reflns_limit_k_min -11
_diffrn_reflns_limit_l_max 13
_diffrn_reflns_limit_l_min -13
_diffrn_reflns_number 5662
_diffrn_reflns_theta_full 27.00
_diffrn_reflns_theta_max 27.00
_diffrn_reflns_theta_min 1.93
_exptl_absorpt_coefficient_mu 2.450
_exptl_absorpt_correction_T_max 0.867
_exptl_absorpt_correction_T_min 0.499
_exptl_absorpt_correction_type multi-scan
_exptl_absorpt_process_details '(SADABS; Sheldrick, 2003)'
_exptl_crystal_colour red
_exptl_crystal_density_diffrn 2.024
_exptl_crystal_density_method 'not measured'
_exptl_crystal_description plate
_exptl_crystal_F_000 327
_exptl_crystal_size_max 0.33
_exptl_crystal_size_mid 0.24
_exptl_crystal_size_min 0.06
_refine_diff_density_max 1.181
_refine_diff_density_min -0.847
_refine_ls_extinction_method none
_refine_ls_goodness_of_fit_ref 1.000
_refine_ls_hydrogen_treatment constr
_refine_ls_matrix_type full
_refine_ls_number_parameters 124
_refine_ls_number_reflns 2414
_refine_ls_number_restraints 0
_refine_ls_restrained_S_all 1.000
_refine_ls_R_factor_all 0.0530
_refine_ls_R_factor_gt 0.0465
_refine_ls_shift/su_max 0.000
_refine_ls_shift/su_mean 0.000
_refine_ls_structure_factor_coef Fsqd
_refine_ls_weighting_details 'calc w=1/[\s^2^(Fo^2^)+(0.076P)^2^+0.84P] where P=(Fo^2^+2Fc^2^)/3'
_refine_ls_weighting_scheme calc
_refine_ls_wR_factor_gt 0.1274
_refine_ls_wR_factor_ref 0.1330
_reflns_number_gt 2108
_reflns_number_total 2414
_reflns_threshold_expression I>2\s(I)
_cod_data_source_file aa2069.cif
_cod_data_source_block I
_cod_database_code 2236056
_cod_database_fobs_code 2236056

loop_
_symmetry_equiv_pos_as_xyz
'x, y, z'
'-x, -y, -z'

loop_
_atom_site_type_symbol
_atom_site_label
_atom_site_fract_x
_atom_site_fract_y
_atom_site_fract_z
_atom_site_U_iso_or_equiv
_atom_site_adp_type
_atom_site_calc_flag
_atom_site_refinement_flags
_atom_site_occupancy
_atom_site_symmetry_multiplicity
Cu Cu1 1.0000 1.0000 0.0000 0.03611(19) Uani d S 1 2
Cl Cl1 0.20230(19) 0.81177(15) 0.21612(13) 0.0696(3) Uani d . 1 1
Cl Cl2 0.28874(19) 0.61212(13) 0.01081(11) 0.0644(3) Uani d . 1 1
Cl Cl3 0.5633(2) 0.65213(14) 0.25606(12) 0.0677(3) Uani d . 1 1
Cl Cl4 1.0465(2) 1.42819(12) 0.33037(12) 0.0730(4) Uani d . 1 1
Cl Cl5 0.5879(2) 1.27757(17) 0.35949(16) 0.0868(5) Uani d . 1 1
Cl Cl6 0.9881(3) 1.18805(17) 0.47247(11) 0.0886(5) Uani d . 1 1
N N1 0.7097(5) 0.8671(3) 0.0275(3) 0.0437(7) Uani d . 1 1
H H1 0.6365 0.7918 -0.0331 0.052 Uiso calc R 1 1
C C2 0.6169(5) 0.8813(4) 0.1278(3) 0.0358(6) Uani d . 1 1
N N3 0.6704(5) 0.9993(3) 0.2235(3) 0.0441(7) Uani d . 1 1
C C4 0.8405(6) 1.1234(4) 0.2244(3) 0.0353(6) Uani d . 1 1
N N5 0.9823(6) 1.1456(3) 0.1452(3) 0.0446(7) Uani d . 1 1
H H5 1.0802 1.2351 0.1582 0.054 Uiso calc R 1 1
C C6 0.4243(6) 0.7471(4) 0.1511(4) 0.0421(7) Uani d . 1 1
C C7 0.8629(7) 1.2489(4) 0.3416(3) 0.0425(7) Uani d . 1 1

loop_
_atom_site_aniso_label
_atom_site_aniso_U_11
_atom_site_aniso_U_22
_atom_site_aniso_U_33
_atom_site_aniso_U_12
_atom_site_aniso_U_13
_atom_site_aniso_U_23
Cu1 0.0386(3) 0.0301(3) 0.0377(3) 0.0011(2) 0.0172(2) 0.0035(2)
Cl1 0.0495(6) 0.0725(7) 0.0932(9) 0.0109(5) 0.0390(6) 0.0205(6)
Cl2 0.0505(5) 0.0531(6) 0.0697(7) -0.0144(4) 0.0029(5) 0.0011(5)
Cl3 0.0586(6) 0.0634(7) 0.0806(8) 0.0026(5) 0.0025(5) 0.0422(6)
Cl4 0.0951(9) 0.0370(5) 0.0731(7) -0.0102(5) 0.0382(6) -0.0097(5)
Cl5 0.0568(7) 0.0793(8) 0.1141(11) 0.0171(6) 0.0303(7) -0.0268(8)
Cl6 0.1405(14) 0.0778(9) 0.0422(6) 0.0311(9) -0.0047(7) 0.0076(5)
N1 0.0425(15) 0.0386(15) 0.0407(15) -0.0039(12) 0.0135(12) -0.0039(12)
C2 0.0343(15) 0.0320(15) 0.0399(16) 0.0027(12) 0.0094(12) 0.0099(12)
N3 0.0496(16) 0.0379(15) 0.0401(15) -0.0022(12) 0.0199(13) 0.0035(12)
C4 0.0397(16) 0.0312(15) 0.0346(15) 0.0058(12) 0.0109(12) 0.0063(12)
N5 0.0515(17) 0.0300(14) 0.0478(16) -0.0025(12) 0.0241(13) 0.0003(12)
C6 0.0341(16) 0.0409(17) 0.0505(19) 0.0028(13) 0.0118(14) 0.0136(14)
C7 0.0497(19) 0.0364(17) 0.0394(17) 0.0066(14) 0.0158(14) 0.0014(13)

loop_
_atom_type_symbol
_atom_type_description
_atom_type_scat_dispersion_real
_atom_type_scat_dispersion_imag
_atom_type_scat_source
C C 0.0033 0.0016 'International Tables Vol C Tables 4.2.6.8 and 6.1.1.4'
H H 0.0000 0.0000 'International Tables Vol C Tables 4.2.6.8 and 6.1.1.4'
N N 0.0061 0.0033 'International Tables Vol C Tables 4.2.6.8 and 6.1.1.4'
Cl Cl 0.1484 0.1585 'International Tables Vol C Tables 4.2.6.8 and 6.1.1.4'
Cu Cu 0.3201 1.2651 'International Tables Vol C Tables 4.2.6.8 and 6.1.1.4'

loop_
_geom_angle_atom_site_label_1
_geom_angle_atom_site_label_2
_geom_angle_atom_site_label_3
_geom_angle
N5 Cu1 N1 87.83(12)
C2 N1 Cu1 126.0(2)
C2 N1 H1 117.0
Cu1 N1 H1 117.0
N1 C2 N3 128.5(3)
N1 C2 C6 120.3(3)
N3 C2 C6 111.2(3)
C4 N3 C2 120.5(3)
N5 C4 N3 128.3(3)
N5 C4 C7 120.3(3)
N3 C4 C7 111.4(3)
C4 N5 Cu1 127.1(2)
C4 N5 H5 116.4
Cu1 N5 H5 116.4
C2 C6 Cl1 111.9(2)
C2 C6 Cl3 106.7(2)
Cl1 C6 Cl3 110.2(2)
C2 C6 Cl2 112.5(2)
Cl1 C6 Cl2 107.50(19)
Cl3 C6 Cl2 108.0(2)
C4 C7 Cl6 107.4(2)
C4 C7 Cl5 110.5(2)
Cl6 C7 Cl5 111.2(2)
C4 C7 Cl4 112.4(2)
Cl6 C7 Cl4 108.0(2)
Cl5 C7 Cl4 107.3(2)

loop_
_geom_bond_atom_site_label_1
_geom_bond_atom_site_label_2
_geom_bond_distance
Cu1 N5 1.931(3)
Cu1 N1 1.941(3)
Cl1 C6 1.749(4)
Cl2 C6 1.767(4)
Cl3 C6 1.759(4)
Cl4 C7 1.762(4)
Cl5 C7 1.742(4)
Cl6 C7 1.736(4)
N1 C2 1.284(4)
N1 H1 0.8600
C2 N3 1.322(4)
C2 C6 1.537(4)
N3 C4 1.321(4)
C4 N5 1.282(4)
C4 C7 1.544(4)
N5 H5 0.8600

loop_
_geom_torsion_atom_site_label_1
_geom_torsion_atom_site_label_2
_geom_torsion_atom_site_label_3
_geom_torsion_atom_site_label_4
_geom_torsion_site_symmetry_1
_geom_torsion
N5 Cu1 N1 C2 . -14.1(3)
N5 Cu1 N1 C2 2_775 165.9(3)
Cu1 N1 C2 N3 . 12.6(6)
Cu1 N1 C2 C6 . -164.4(2)
N1 C2 N3 C4 . -0.4(6)
C6 C2 N3 C4 . 176.7(3)
C2 N3 C4 N5 . -5.2(6)
C2 N3 C4 C7 . 177.1(3)
N3 C4 N5 Cu1 . -2.2(6)
C7 C4 N5 Cu1 . 175.3(2)
N1 Cu1 N5 C4 . 9.6(3)
N1 Cu1 N5 C4 2_775 -170.4(3)
N1 C2 C6 Cl1 . -140.6(3)
N3 C2 C6 Cl1 . 41.9(4)
N1 C2 C6 Cl3 . 98.8(3)
N3 C2 C6 Cl3 . -78.7(3)
N1 C2 C6 Cl2 . -19.5(4)
N3 C2 C6 Cl2 . 163.0(3)
N5 C4 C7 Cl6 . -105.0(3)
N3 C4 C7 Cl6 . 72.9(3)
N5 C4 C7 Cl5 . 133.5(3)
N3 C4 C7 Cl5 . -48.6(4)
N5 C4 C7 Cl4 . 13.7(4)
N3 C4 C7 Cl4 . -168.4(3)
